data_7128079
loop_
_publ_author_name
'Voigt, Laura'
'Wugt Larsen, Ren\'e'
'Kubus, Mariusz'
'Pedersen, Kasper S.'

_publ_section_title
;
 Zero-valent metals in metal-organic frameworks:
 fac-M(CO)<sub>3</sub>(pyrazine)<sub>3/2</sub>.
;
_journal_issue 32
_journal_name_full 'Chemical communications (Cambridge, England)'
_journal_page_first 3861
_journal_page_last 3864
_journal_paper_doi 10.1039/d1cc00864a
_journal_volume 57
_journal_year 2021
_chemical_formula_moiety 'C9 H6 N3 O3 W'
_chemical_formula_sum 'C9 H6 N3 O3 W'
_chemical_formula_weight 388.02
_space_group_crystal_system monoclinic
_space_group_IT_number 12
_space_group_name_Hall '-C 2y'
_space_group_name_H-M_alt 'C 1 2/m 1'
_atom_sites_solution_hydrogens mixed
_atom_sites_solution_primary iterative
_audit_creation_date 2021-01-26
_audit_creation_method
;
Olex2 1.3
(compiled 2020.11.12 svn.r5f609507 for OlexSys, GUI svn.r6226)
;
_audit_update_record
;
2021-02-15 deposited with the CCDC.	2021-03-25 downloaded from the CCDC.
;
_cell_angle_alpha 90
_cell_angle_beta 90.482(4)
_cell_angle_gamma 90
_cell_formula_units_Z 4
_cell_length_a 17.8974(7)
_cell_length_b 9.9861(5)
_cell_length_c 6.7067(3)
_cell_measurement_reflns_used 3812
_cell_measurement_temperature 120.00(10)
_cell_measurement_theta_max 28.7990
_cell_measurement_theta_min 4.5440
_cell_volume 1198.61(9)
_computing_cell_refinement 'CrysAlisPro 1.171.39.46 (Rigaku OD, 2018)'
_computing_data_collection 'CrysAlisPro 1.171.39.46 (Rigaku OD, 2018)'
_computing_data_reduction 'CrysAlisPro 1.171.39.46 (Rigaku OD, 2018)'
_computing_molecular_graphics 'Olex2 1.3 (Dolomanov et al., 2009)'
_computing_publication_material 'Olex2 1.3 (Dolomanov et al., 2009)'
_computing_structure_refinement 'SHELXL 2018/3 (Sheldrick, 2015)'
_computing_structure_solution 'olex2.solve 1.3 (Bourhis et al., 2015)'
_diffrn_ambient_environment N~2~
_diffrn_ambient_temperature 120.00(10)
_diffrn_detector 'CCD plate'
_diffrn_detector_area_resol_mean 5.3073
_diffrn_detector_type Atlas
_diffrn_measured_fraction_theta_full 0.997
_diffrn_measured_fraction_theta_max 0.991
_diffrn_measurement_details
;
List of Runs (angles in degrees, time in seconds):

  # Type    Start    End  Width  t~exp~   \w     \q     \k     \f   Frames
#--------------------------------------------------------------------------
  1  \w    -14.00  82.00   1.00   20.00    --   10.87  38.00 150.00   96
  2  \w    -69.00  31.00   1.00   20.00    --   10.87 -19.00 -30.00  100
  3  \w      3.00  52.00   1.00   20.00    --   10.87 -99.00-120.00   49
  4  \w      3.00  30.00   1.00   20.00    --   10.87 -38.00-120.00   27
  5  \w    -20.00  28.00   1.00   20.00    --  -11.58 -99.00 -60.00   48
;
_diffrn_measurement_device 'four-circle diffractometer'
_diffrn_measurement_device_type 'SuperNova, Dual, Cu at home/near, Atlas'
_diffrn_measurement_method '\w scans'
_diffrn_orient_matrix_type 'CrysAlisPro convention (1999,Acta A55,543-557)'
_diffrn_orient_matrix_UB_11 0.0022860000
_diffrn_orient_matrix_UB_12 0.0643413000
_diffrn_orient_matrix_UB_13 -0.0444418000
_diffrn_orient_matrix_UB_21 0.0070011000
_diffrn_orient_matrix_UB_22 0.0288264000
_diffrn_orient_matrix_UB_23 0.0950104000
_diffrn_orient_matrix_UB_31 0.0389378000
_diffrn_orient_matrix_UB_32 -0.0090077000
_diffrn_orient_matrix_UB_33 -0.0135394000
_diffrn_radiation_monochromator mirror
_diffrn_radiation_probe x-ray
_diffrn_radiation_type 'Mo K\a'
_diffrn_radiation_wavelength 0.71073
_diffrn_reflns_av_R_equivalents 0.0384
_diffrn_reflns_av_unetI/netI 0.0383
_diffrn_reflns_Laue_measured_fraction_full 0.997
_diffrn_reflns_Laue_measured_fraction_max 0.991
_diffrn_reflns_limit_h_max 21
_diffrn_reflns_limit_h_min -22
_diffrn_reflns_limit_k_max 12
_diffrn_reflns_limit_k_min -11
_diffrn_reflns_limit_l_max 6
_diffrn_reflns_limit_l_min -8
_diffrn_reflns_number 5042
_diffrn_reflns_point_group_measured_fraction_full 0.997
_diffrn_reflns_point_group_measured_fraction_max 0.991
_diffrn_reflns_theta_full 25.242
_diffrn_reflns_theta_max 27.101
_diffrn_reflns_theta_min 3.781
_diffrn_source 'micro-focus sealed X-ray tube'
_diffrn_source_type 'SuperNova (Mo) X-ray Source'
_exptl_absorpt_coefficient_mu 9.632
_exptl_absorpt_correction_T_max 1.00000
_exptl_absorpt_correction_T_min 0.88662
_exptl_absorpt_correction_type multi-scan
_exptl_absorpt_process_details
;
CrysAlisPro 1.171.39.46 (Rigaku Oxford Diffraction, 2018)
Empirical absorption correction using spherical harmonics,
 implemented in SCALE3 ABSPACK scaling algorithm.
;
_exptl_crystal_colour 'metallic dark yellow'
_exptl_crystal_colour_lustre metallic
_exptl_crystal_colour_modifier dark
_exptl_crystal_colour_primary yellow
_exptl_crystal_density_diffrn 2.150
_exptl_crystal_description needle
_exptl_crystal_F_000 716
_exptl_crystal_size_max 0.2
_exptl_crystal_size_mid 0.05
_exptl_crystal_size_min 0.05
_refine_diff_density_max 1.287
_refine_diff_density_min -0.830
_refine_diff_density_rms 0.146
_refine_ls_extinction_method none
_refine_ls_goodness_of_fit_ref 1.012
_refine_ls_hydrogen_treatment mixed
_refine_ls_matrix_type full
_refine_ls_number_parameters 125
_refine_ls_number_reflns 1392
_refine_ls_number_restraints 47
_refine_ls_restrained_S_all 1.008
_refine_ls_R_factor_all 0.0216
_refine_ls_R_factor_gt 0.0215
_refine_ls_shift/su_max 0.001
_refine_ls_shift/su_mean 0.000
_refine_ls_structure_factor_coef Fsqd
_refine_ls_weighting_details 'w=1/[\s^2^(Fo^2^)+(0.0199P)^2^] where P=(Fo^2^+2Fc^2^)/3'
_refine_ls_weighting_scheme calc
_refine_ls_wR_factor_gt 0.0421
_refine_ls_wR_factor_ref 0.0422
_reflns_Friedel_coverage 0.000
_reflns_number_gt 1385
_reflns_number_total 1392
_reflns_threshold_expression 'I > 2\s(I)'
_cod_data_source_file d1cc00864a2.cif
_cod_data_source_block lv_wco3pyz_aferrevacat150degrees_120k
_cod_depositor_comments 'Adding full bibliography for 7128075--7128079.cif.'
_cod_database_code 7128079
_shelx_shelxl_version_number 2018/3
_chemical_oxdiff_formula 'W C9 N3 H6 O3'
_shelx_space_group_comment
;
The symmetry employed for this shelxl refinement is uniquely defined
by the following loop, which should always be used as a source of
symmetry information in preference to the above space-group names.
They are only intended as comments.
;
_shelx_estimated_absorpt_t_max 0.644
_shelx_estimated_absorpt_t_min 0.249
_reflns_odcompleteness_completeness 99.77
_reflns_odcompleteness_iscentric 1
_reflns_odcompleteness_theta 26.32
_olex2_refinement_description
;
1. Fixed Uiso
 At 1.2 times of:
  All C(H) groups
2. Restrained distances
 N1-C4
 1.345 with sigma of 0.02
 N2-C8
 1.345 with sigma of 0.02
 N2-C10
 1.345 with sigma of 0.02
 N1-C3
 1.345 with sigma of 0.02
 C7-N2 \\sim N2-C9
 with sigma of 0.02
 C9-N2 \\sim N2-C7
 with sigma of 0.02
3. Uiso/Uaniso restraints and constraints
N2 \\sim C8 \\sim C10: within 2A with sigma of 0.01 and sigma for terminal
atoms of 0.02 within 2A
N2 \\sim C7 \\sim C9: within 2A with sigma of 0.01 and sigma for terminal atoms
of 0.02 within 2A
Uanis(C8) \\sim Ueq: with sigma of 0.01 and sigma for terminal atoms of 0.02
Uanis(C3A) \\sim Ueq, Uanis(C4A) \\sim Ueq: with sigma of 0.01 and sigma for
terminal atoms of 0.02
Uanis(C4A) \\sim Ueq, Uanis(C3A) \\sim Ueq: with sigma of 0.005 and sigma for
terminal atoms of 0.01
4. Others
 Sof(C4A)=Sof(H4A)=Sof(C3A)=Sof(H3A)=1-FVAR(1)
 Sof(C3)=Sof(H3)=Sof(C4)=Sof(H4)=FVAR(1)
 Fixed Sof: C7(0.16667) H7(0.16667) C8(0.33333) C9(0.16667) H9(0.16667)
 C10(0.33333) H8(0.33333) H10(0.33333)
 Fixed Uiso: H8(0.024) H10(0.024)
5.a Aromatic/amide H refined with riding coordinates:
 C3(H3), C4(H4), C7(H7), C9(H9), C4A(H4A), C3A(H3A)
;
_smtbx_masks_special_details
;
A solvent mask was calculated and 78 electrons were 
found in a volume of 216 A^3^ in 1 void per unit cell. 
This is consistent with the presence of 
0.25[C4H4N2] per Asymmetric Unit 
which account for 84 electrons 
per unit cell.
;
_smtbx_masks_void_probe_radius 1.2
_smtbx_masks_void_truncation_radius 1.2
_olex2_submission_special_instructions 'No special instructions were received'
_oxdiff_exptl_absorpt_empirical_details
;
Empirical correction (ABSPACK) includes:
- Absorption correction using spherical harmonics
- Frame scaling
;
_oxdiff_exptl_absorpt_empirical_full_max 1.152
_oxdiff_exptl_absorpt_empirical_full_min 0.906

loop_
_space_group_symop_operation_xyz
'x, y, z'
'-x, y, -z'
'x+1/2, y+1/2, z'
'-x+1/2, y+1/2, -z'
'-x, -y, -z'
'x, -y, z'
'-x+1/2, -y+1/2, -z'
'x+1/2, -y+1/2, z'

loop_
_atom_site_label
_atom_site_type_symbol
_atom_site_fract_x
_atom_site_fract_y
_atom_site_fract_z
_atom_site_U_iso_or_equiv
_atom_site_adp_type
_atom_site_occupancy
_atom_site_site_symmetry_order
_atom_site_calc_flag
_atom_site_refinement_flags_posn
_atom_site_refinement_flags_adp
_atom_site_refinement_flags_occupancy
_atom_site_disorder_assembly
_atom_site_disorder_group
W1 W 0.33485(2) 1.000000 0.67255(2) 0.01504(8) Uani 1 2 d S T P A .
O1 O 0.40592(15) 1.2213(3) 0.4070(5) 0.0410(8) Uani 1 1 d . . . . .
C1 C 0.37943(18) 1.1373(4) 0.5048(5) 0.0205(8) Uani 1 1 d . . . . .
C2 C 0.2470(3) 1.000000 0.4995(8) 0.0271(13) Uani 1 2 d S T P . .
O2 O 0.1942(2) 1.000000 0.3959(8) 0.0606(15) Uani 1 2 d S T P . .
N1 N 0.28364(15) 1.1527(3) 0.8769(4) 0.0219(7) Uani 1 1 d D . . . .
C3 C 0.3208(3) 1.2530(8) 0.9570(11) 0.047(2) Uani 0.660(6) 1 d D . P A 1
H3 H 0.371349 1.261299 0.928779 0.056 Uiso 0.660(6) 1 calc R U P A 1
C4 C 0.2114(3) 1.1534(8) 0.9195(11) 0.051(2) Uani 0.660(6) 1 d D . P A 1
H4 H 0.181023 1.087675 0.863386 0.061 Uiso 0.660(6) 1 calc R U P A 1
N2 N 0.4348(2) 1.000000 0.8788(6) 0.0196(9) Uani 1 2 d DS TU P . .
C7 C 0.5037(7) 1.000000 0.804(2) 0.020(3) Uani 0.3333 2 d DS TU P A 1
H7 H 0.509037 1.000000 0.665704 0.024 Uiso 0.3333 2 calc R U P A 1
C8 C 0.4832(6) 1.1054(12) 0.8870(17) 0.023(2) Uani 0.3333 1 d D U P A 2
C9 C 0.4337(8) 1.000000 1.0809(18) 0.020(3) Uani 0.3333 2 d DS TU P A 1
H9 H 0.387517 1.000000 1.143593 0.024 Uiso 0.3333 2 calc R U P A 1
C10 C 0.4544(6) 0.8966(12) 0.9939(17) 0.023(2) Uani 0.3333 1 d D U P A 2
C4A C 0.2825(6) 1.1439(12) 1.0779(16) 0.026(3) Uani 0.340(6) 1 d . U P A 2
H4A H 0.305911 1.071301 1.138823 0.031 Uiso 0.340(6) 1 calc R U P A 2
C3A C 0.2518(6) 1.2626(12) 0.8038(16) 0.026(3) Uani 0.340(6) 1 d . U P A 2
H3A H 0.252836 1.276782 0.666778 0.032 Uiso 0.340(6) 1 calc R U P A 2
H8 H 0.479(6) 1.180(13) 0.809(17) 0.024 Uiso 0.3333 1 d . U P . .
H10 H 0.419(6) 0.817(13) 1.003(17) 0.024 Uiso 0.3333 1 d . U P . .

loop_
_atom_site_aniso_label
_atom_site_aniso_U_11
_atom_site_aniso_U_22
_atom_site_aniso_U_33
_atom_site_aniso_U_23
_atom_site_aniso_U_13
_atom_site_aniso_U_12
W1 0.01318(11) 0.02647(15) 0.00546(11) 0.000 -0.00014(7) 0.000
O1 0.0338(15) 0.036(2) 0.053(2) 0.0215(17) 0.0032(14) -0.0047(13)
C1 0.0170(16) 0.023(2) 0.0216(19) -0.0017(16) -0.0041(14) 0.0019(14)
C2 0.022(3) 0.036(4) 0.024(3) 0.000 -0.001(2) 0.000
O2 0.032(2) 0.092(5) 0.057(3) 0.000 -0.031(2) 0.000
N1 0.0199(14) 0.036(2) 0.0103(14) -0.0027(14) 0.0014(12) 0.0035(13)
C3 0.013(3) 0.061(5) 0.066(5) -0.038(4) 0.016(3) -0.013(3)
C4 0.018(3) 0.067(6) 0.068(5) -0.048(4) 0.015(3) -0.018(3)
N2 0.0196(19) 0.029(3) 0.0103(19) 0.000 -0.0023(16) 0.000
C7 0.017(6) 0.038(8) 0.005(5) 0.000 0.002(5) 0.000
C8 0.026(5) 0.030(5) 0.013(4) 0.014(4) -0.006(4) -0.014(4)
C9 0.017(6) 0.032(7) 0.010(6) 0.000 0.005(5) 0.000
C10 0.022(5) 0.035(6) 0.013(5) 0.004(5) -0.002(4) -0.012(5)
C4A 0.027(4) 0.033(5) 0.017(4) -0.001(4) 0.001(3) 0.009(4)
C3A 0.032(4) 0.030(5) 0.017(4) 0.002(4) -0.002(3) 0.011(4)

loop_
_atom_type_symbol
_atom_type_description
_atom_type_scat_dispersion_real
_atom_type_scat_dispersion_imag
_atom_type_scat_source
C C 0.0033 0.0016 'International Tables Vol C Tables 4.2.6.8 and 6.1.1.4'
H H 0.0000 0.0000 'International Tables Vol C Tables 4.2.6.8 and 6.1.1.4'
N N 0.0061 0.0033 'International Tables Vol C Tables 4.2.6.8 and 6.1.1.4'
O O 0.0106 0.0060 'International Tables Vol C Tables 4.2.6.8 and 6.1.1.4'
W W -0.8490 6.8722 'International Tables Vol C Tables 4.2.6.8 and 6.1.1.4'

loop_
_geom_angle_atom_site_label_1
_geom_angle_atom_site_label_2
_geom_angle_atom_site_label_3
_geom_angle
_geom_angle_site_symmetry_1
_geom_angle_site_symmetry_3
_geom_angle_publ_flag
C1 W1 C1 89.4(2) . 6_575 ?
C1 W1 N1 177.65(12) 6_575 . ?
C1 W1 N1 92.61(14) 6_575 6_575 ?
C1 W1 N1 92.61(14) . . ?
C1 W1 N1 177.65(13) . 6_575 ?
C1 W1 N2 91.58(12) . . ?
C1 W1 N2 91.58(12) 6_575 . ?
C2 W1 C1 89.33(15) . . ?
C2 W1 C1 89.33(15) . 6_575 ?
C2 W1 N1 91.83(13) . 6_575 ?
C2 W1 N1 91.84(13) . . ?
C2 W1 N2 178.72(16) . . ?
N1 W1 N1 85.31(16) . 6_575 ?
N1 W1 N2 87.22(10) . . ?
N1 W1 N2 87.22(10) 6_575 . ?
O1 C1 W1 178.8(3) . . ?
O2 C2 W1 179.9(5) . . ?
C3 N1 W1 123.9(3) . . ?
C3 N1 C4 113.5(4) . . ?
C4 N1 W1 122.5(3) . . ?
C4A N1 W1 125.0(5) . . ?
C3A N1 W1 120.7(5) . . ?
C3A N1 C4A 114.3(7) . . ?
N1 C3 H3 118.3 . . ?
N1 C3 C4 123.4(5) . 7_577 ?
C4 C3 H3 118.3 7_577 . ?
N1 C4 C3 123.1(5) . 7_577 ?
N1 C4 H4 118.4 . . ?
C3 C4 H4 118.4 7_577 . ?
C7 N2 W1 119.9(6) . . ?
C7 N2 C8 55.1(6) . 6_575 ?
C7 N2 C9 113.6(9) . . ?
C8 N2 W1 121.7(5) . . ?
C8 N2 W1 121.7(5) 6_575 . ?
C9 N2 W1 126.5(6) . . ?
C9 N2 C8 88.6(7) . 6_575 ?
C10 N2 W1 124.0(5) 6_575 . ?
C10 N2 W1 124.0(5) . . ?
C10 N2 C8 38.4(6) 6_575 . ?
C10 N2 C8 114.3(7) . . ?
C10 N2 C10 101.4(11) 6_575 . ?
N2 C7 H7 118.5 . . ?
N2 C7 C9 123.0(11) . 5_677 ?
C9 C7 H7 118.5 5_677 . ?
N2 C8 C10 121.8(10) . 5_677 ?
N2 C8 H8 124(7) . . ?
C10 C8 N2 69.0(10) 6_575 . ?
C10 C8 H8 114(7) 5_677 . ?
C10 C8 H8 116(7) 6_575 . ?
N2 C9 C7 123.5(11) . 5_677 ?
N2 C9 H9 118.3 . . ?
C7 C9 H9 118.3 5_677 . ?
N2 C10 C8 123.9(10) . 5_677 ?
N2 C10 H10 119(7) . . ?
C8 C10 H10 117(7) 5_677 . ?
N1 C4A H4A 118.6 . . ?
N1 C4A C3A 122.8(10) . 7_577 ?
C3A C4A H4A 118.6 7_577 . ?
N1 C3A C4A 122.7(10) . 7_577 ?
N1 C3A H3A 118.6 . . ?
C4A C3A H3A 118.6 7_577 . ?

loop_
_geom_bond_atom_site_label_1
_geom_bond_atom_site_label_2
_geom_bond_distance
_geom_bond_site_symmetry_2
_geom_bond_publ_flag
W1 C1 1.949(4) 6_575 ?
W1 C1 1.949(4) . ?
W1 C2 1.947(5) . ?
W1 N1 2.251(3) . ?
W1 N1 2.251(3) 6_575 ?
W1 N2 2.253(4) . ?
O1 C1 1.167(4) . ?
C2 O2 1.169(7) . ?
N1 C3 1.314(7) . ?
N1 C4 1.327(6) . ?
N1 C4A 1.352(11) . ?
N1 C3A 1.328(12) . ?
C3 H3 0.9300 . ?
C3 C4 1.378(9) 7_577 ?
C4 H4 0.9300 . ?
N2 C7 1.337(12) . ?
N2 C8 1.364(10) . ?
N2 C8 1.364(10) 6_575 ?
N2 C9 1.355(12) . ?
N2 C10 1.334(11) . ?
N2 C10 1.334(11) 6_575 ?
C7 H7 0.9300 . ?
C7 C9 1.36(2) 5_677 ?
C8 C10 1.368(14) 5_677 ?
C8 C10 0.887(13) 6_575 ?
C8 H8 0.91(12) . ?
C9 H9 0.9300 . ?
C10 H10 1.01(12) . ?
C4A H4A 0.9300 . ?
C4A C3A 1.374(15) 7_577 ?
C3A H3A 0.9300 . ?

loop_
_geom_torsion_atom_site_label_1
_geom_torsion_atom_site_label_2
_geom_torsion_atom_site_label_3
_geom_torsion_atom_site_label_4
_geom_torsion
_geom_torsion_site_symmetry_1
_geom_torsion_site_symmetry_2
_geom_torsion_site_symmetry_3
_geom_torsion_site_symmetry_4
_geom_torsion_publ_flag
W1 N1 C3 C4 179.4(6) . . . 7_577 ?
W1 N1 C4 C3 -179.5(6) . . . 7_577 ?
W1 N1 C4A C3A -177.6(8) . . . 7_577 ?
W1 N1 C3A C4A 177.6(8) . . . 7_577 ?
W1 N2 C7 C9 180.000(2) . . . 5_677 ?
W1 N2 C8 C10 -177.3(10) . . . 5_677 ?
W1 N2 C8 C10 106.1(10) . . . 6_575 ?
W1 N2 C9 C7 180.000(3) . . . 5_677 ?
W1 N2 C10 C8 177.2(11) . . . 5_677 ?
C3 N1 C4 C3 -2.7(12) . . . 7_577 ?
C4 N1 C3 C4 2.7(12) . . . 7_577 ?
C7 N2 C9 C7 0.000(4) . . . 5_677 ?
C8 N2 C8 C10 -38.7(19) 6_575 . . 5_677 ?
C8 N2 C8 C10 -115.3(12) 6_575 . . 6_575 ?
C8 N2 C10 C8 77.5(14) 6_575 . . 5_677 ?
C8 N2 C10 C8 1(2) . . . 5_677 ?
C9 N2 C7 C9 0.000(3) . . . 5_677 ?
C10 N2 C8 C10 -1(2) . . . 5_677 ?
C10 N2 C8 C10 76.6(14) 6_575 . . 5_677 ?
C10 N2 C8 C10 -77.3(15) . . . 6_575 ?
C10 N2 C10 C8 -37.4(19) 6_575 . . 5_677 ?
C4A N1 C3A C4A -3.0(16) . . . 7_577 ?
C3A N1 C4A C3A 3.0(16) . . . 7_577 ?

loop_
_smtbx_masks_void_nr
_smtbx_masks_void_average_x
_smtbx_masks_void_average_y
_smtbx_masks_void_average_z
_smtbx_masks_void_volume
_smtbx_masks_void_count_electrons
_smtbx_masks_void_content
1 0.000 0.000 -0.325 107.8 38.9 '1 C4H4N2'
2 0.500 0.500 -0.630 107.8 38.9 '1 C4H4N2'
